data_4501408
loop_
_publ_author_name
'Zhang, Qi-Long'
'Zhu, Bi-Xue'
'Zhang, Yun-Qiuan'
'Tao, Zhu'
'Clegg, Jack K.'
'Lindoy, Leonard F.'
'Wei, Gang'

_publ_section_title
;
 Silver(I) Coordination Polymers Incorporating Neutral \g-Carbon
 BoundN,N&#x2032;-Bis(acetylacetone)alkanediimine Units
;
_journal_issue 12
_journal_name_full 'Crystal Growth &amp; Design'
_journal_page_first 5688
_journal_paper_doi 10.1021/cg201222a
_journal_volume 11
_journal_year 2011
_chemical_formula_moiety 'C12 H14 Ag N2 O5'
_chemical_formula_sum 'C12 H14 Ag N2 O5'
_chemical_formula_weight 374.12
_chemical_name_systematic
; 
 ? 
;
_space_group_IT_number 14
_symmetry_cell_setting monoclinic
_symmetry_space_group_name_Hall '-P 2ybc'
_symmetry_space_group_name_H-M 'P 1 21/c 1'
_atom_sites_solution_hydrogens geom
_atom_sites_solution_primary direct
_atom_sites_solution_secondary difmap
_audit_creation_method SHELXL-97
_cell_angle_alpha 90.00
_cell_angle_beta 114.020(9)
_cell_angle_gamma 90.00
_cell_formula_units_Z 4
_cell_length_a 15.552(4)
_cell_length_b 5.1737(13)
_cell_length_c 18.305(5)
_cell_measurement_reflns_used 86
_cell_measurement_temperature 293(2)
_cell_measurement_theta_max 23.6
_cell_measurement_theta_min 1.34
_cell_volume 1345.3(6)
_computing_structure_refinement 'SHELXL-97 (Sheldrick, 1997)'
_computing_structure_solution 'SHELXS-97 (Sheldrick, 1990)'
_diffrn_ambient_temperature 293(2)
_diffrn_measured_fraction_theta_full 0.990
_diffrn_measured_fraction_theta_max 0.973
_diffrn_measurement_device_type 'Bruker CCD Area Detector'
_diffrn_measurement_method '\f and \w scan'
_diffrn_radiation_monochromator graphite
_diffrn_radiation_source 'fine-focus sealed tube'
_diffrn_radiation_type MoK\a
_diffrn_radiation_wavelength 0.71073
_diffrn_reflns_av_R_equivalents 0.0319
_diffrn_reflns_av_sigmaI/netI 0.0241
_diffrn_reflns_limit_h_max 19
_diffrn_reflns_limit_h_min -18
_diffrn_reflns_limit_k_max 6
_diffrn_reflns_limit_k_min -6
_diffrn_reflns_limit_l_max 21
_diffrn_reflns_limit_l_min -22
_diffrn_reflns_number 12908
_diffrn_reflns_theta_full 25.00
_diffrn_reflns_theta_max 25.99
_diffrn_reflns_theta_min 1.43
_exptl_absorpt_coefficient_mu 1.519
_exptl_absorpt_correction_T_max 0.7214
_exptl_absorpt_correction_T_min 0.6757
_exptl_absorpt_correction_type multi-scan
_exptl_absorpt_process_details 'SADABS (Bruker, 2008)'
_exptl_crystal_colour colorless
_exptl_crystal_density_diffrn 1.847
_exptl_crystal_density_method 'not measured'
_exptl_crystal_description prism
_exptl_crystal_F_000 748
_exptl_crystal_size_max 0.28
_exptl_crystal_size_mid 0.24
_exptl_crystal_size_min 0.23
_refine_diff_density_max 0.356
_refine_diff_density_min -0.436
_refine_diff_density_rms 0.071
_refine_ls_extinction_coef 0.0106(7)
_refine_ls_extinction_expression Fc^*^=kFc[1+0.001xFc^2^\l^3^/sin(2\q)]^-1/4^
_refine_ls_extinction_method SHELXL
_refine_ls_goodness_of_fit_ref 1.040
_refine_ls_hydrogen_treatment constr
_refine_ls_matrix_type full
_refine_ls_number_parameters 183
_refine_ls_number_reflns 2571
_refine_ls_number_restraints 0
_refine_ls_restrained_S_all 1.040
_refine_ls_R_factor_all 0.0331
_refine_ls_R_factor_gt 0.0283
_refine_ls_shift/su_max 0.001
_refine_ls_shift/su_mean 0.000
_refine_ls_structure_factor_coef Fsqd
_refine_ls_weighting_details 'calc w=1/[\s^2^(Fo^2^)+(0.0402P)^2^+0.7531P] where P=(Fo^2^+2Fc^2^)/3'
_refine_ls_weighting_scheme calc
_refine_ls_wR_factor_gt 0.0722
_refine_ls_wR_factor_ref 0.0748
_reflns_number_gt 2279
_reflns_number_total 2571
_reflns_threshold_expression >2sigma(I)
_cod_data_source_file cg201222a_si_001.cif
_cod_data_source_block 3
_cod_original_cell_volume 1345.4(6)
_cod_original_sg_symbol_H-M 'P 21/c'
_cod_database_code 4501408

loop_
_symmetry_equiv_pos_as_xyz
'x, y, z'
'-x, y+1/2, -z+1/2'
'-x, -y, -z'
'x, -y-1/2, z-1/2'

loop_
_atom_site_label
_atom_site_type_symbol
_atom_site_fract_x
_atom_site_fract_y
_atom_site_fract_z
_atom_site_U_iso_or_equiv
_atom_site_adp_type
_atom_site_occupancy
_atom_site_symmetry_multiplicity
_atom_site_calc_flag
_atom_site_refinement_flags
C1 C 0.2396(2) -0.4422(6) 0.33817(18) 0.0523(7) Uani 1 1 d .
H1A H 0.2869 -0.4354 0.3171 0.078 Uiso 1 1 calc R
H1B H 0.1786 -0.4214 0.2954 0.078 Uiso 1 1 calc R
H1C H 0.2427 -0.6061 0.3637 0.078 Uiso 1 1 calc R
C2 C 0.25629(17) -0.2290(5) 0.39810(14) 0.0389(6) Uani 1 1 d .
C3 C 0.19175(16) -0.2080(5) 0.43694(14) 0.0379(5) Uani 1 1 d .
H3 H 0.1362 -0.3028 0.4157 0.046 Uiso 1 1 calc R
C4 C 0.20744(17) -0.0546(5) 0.50428(15) 0.0363(5) Uani 1 1 d .
C5 C 0.1430(2) -0.0848(7) 0.5461(2) 0.0592(8) Uani 1 1 d .
H5A H 0.1768 -0.1625 0.5976 0.089 Uiso 1 1 calc R
H5B H 0.0909 -0.1932 0.5148 0.089 Uiso 1 1 calc R
H5C H 0.1201 0.0818 0.5528 0.089 Uiso 1 1 calc R
C6 C 0.31470(16) 0.2813(5) 0.59618(13) 0.0357(5) Uani 1 1 d .
C7 C 0.2885(2) 0.2930(6) 0.65998(16) 0.0507(7) Uani 1 1 d .
H7 H 0.2426 0.1809 0.6617 0.061 Uiso 1 1 calc R
C8 C 0.3300(3) 0.4705(6) 0.7214(2) 0.0588(8) Uani 1 1 d .
H8 H 0.3122 0.4752 0.7641 0.071 Uiso 1 1 calc R
C9 C 0.3965(2) 0.6374(6) 0.71927(17) 0.0547(7) Uani 1 1 d .
H9 H 0.4229 0.7579 0.7601 0.066 Uiso 1 1 calc R
C10 C 0.42532(18) 0.6300(6) 0.65725(15) 0.0491(7) Uani 1 1 d .
H10 H 0.4710 0.7442 0.6563 0.059 Uiso 1 1 calc R
C11 C 0.38554(17) 0.4506(5) 0.59630(15) 0.0380(6) Uani 1 1 d .
C12 C 0.49250(19) 0.5508(6) 0.53545(17) 0.0485(7) Uani 1 1 d .
H12A H 0.5463 0.5125 0.5848 0.058 Uiso 1 1 calc R
H12B H 0.4827 0.7363 0.5314 0.058 Uiso 1 1 calc R
N1 N 0.28024(14) 0.1089(4) 0.53097(12) 0.0362(5) Uani 1 1 d .
H1 H 0.3127 0.1089 0.5026 0.043 Uiso 1 1 calc R
N2 N -0.04059(18) 0.5025(5) 0.33748(16) 0.0498(6) Uani 1 1 d .
O1 O 0.32377(13) -0.0777(4) 0.41291(11) 0.0468(4) Uani 1 1 d .
O2 O 0.41012(13) 0.4198(4) 0.53289(11) 0.0493(5) Uani 1 1 d .
O3 O -0.08337(19) 0.7050(5) 0.31525(19) 0.0921(9) Uani 1 1 d .
O4 O -0.02730(19) 0.3560(5) 0.28762(13) 0.0780(7) Uani 1 1 d .
O5 O -0.0040(2) 0.4377(6) 0.40766(15) 0.0857(8) Uani 1 1 d .
Ag1 Ag 0.075078(15) 0.03403(5) 0.346883(13) 0.05390(13) Uani 1 1 d .

loop_
_atom_site_aniso_label
_atom_site_aniso_U_11
_atom_site_aniso_U_22
_atom_site_aniso_U_33
_atom_site_aniso_U_23
_atom_site_aniso_U_13
_atom_site_aniso_U_12
C1 0.0535(17) 0.0476(16) 0.0517(16) -0.0091(13) 0.0173(14) -0.0041(13)
C2 0.0376(13) 0.0369(13) 0.0378(12) 0.0036(10) 0.0108(10) 0.0006(10)
C3 0.0315(12) 0.0392(13) 0.0368(12) 0.0040(10) 0.0076(10) -0.0062(10)
C4 0.0306(12) 0.0388(13) 0.0381(13) 0.0088(10) 0.0126(10) -0.0009(10)
C5 0.0489(17) 0.081(2) 0.0554(17) -0.0050(16) 0.0294(14) -0.0232(16)
C6 0.0348(12) 0.0361(13) 0.0346(12) 0.0023(10) 0.0124(10) 0.0023(10)
C7 0.0598(17) 0.0531(17) 0.0504(15) -0.0047(13) 0.0338(14) -0.0082(14)
C8 0.072(2) 0.062(2) 0.0491(17) -0.0092(14) 0.0315(16) -0.0021(15)
C9 0.0582(17) 0.0521(17) 0.0468(15) -0.0134(13) 0.0142(13) 0.0015(14)
C10 0.0428(15) 0.0506(17) 0.0471(15) -0.0050(12) 0.0112(12) -0.0077(12)
C11 0.0311(12) 0.0435(14) 0.0365(13) 0.0028(10) 0.0107(10) 0.0001(10)
C12 0.0334(13) 0.0615(18) 0.0502(15) -0.0049(13) 0.0167(12) -0.0188(12)
N1 0.0351(11) 0.0408(11) 0.0368(10) -0.0005(9) 0.0187(9) -0.0065(9)
N2 0.0433(13) 0.0527(15) 0.0565(16) 0.0038(11) 0.0234(12) -0.0102(11)
O1 0.0450(10) 0.0500(11) 0.0505(11) -0.0073(9) 0.0246(9) -0.0099(9)
O2 0.0403(10) 0.0675(13) 0.0432(10) -0.0097(9) 0.0203(8) -0.0247(9)
O3 0.0880(18) 0.0709(17) 0.139(2) 0.0243(17) 0.0679(18) 0.0289(15)
O4 0.1053(19) 0.0644(15) 0.0490(12) 0.0047(11) 0.0156(12) 0.0252(14)
O5 0.106(2) 0.095(2) 0.0552(15) 0.0063(13) 0.0310(14) -0.0340(16)
Ag1 0.04952(17) 0.04668(18) 0.05031(17) 0.00420(9) 0.00475(11) 0.00211(9)

loop_
_atom_type_symbol
_atom_type_description
_atom_type_scat_dispersion_real
_atom_type_scat_dispersion_imag
_atom_type_scat_source
C C 0.0033 0.0016 'International Tables Vol C Tables 4.2.6.8 and 6.1.1.4'
H H 0.0000 0.0000 'International Tables Vol C Tables 4.2.6.8 and 6.1.1.4'
N N 0.0061 0.0033 'International Tables Vol C Tables 4.2.6.8 and 6.1.1.4'
O O 0.0106 0.0060 'International Tables Vol C Tables 4.2.6.8 and 6.1.1.4'
Ag Ag -0.8971 1.1015 'International Tables Vol C Tables 4.2.6.8 and 6.1.1.4'

loop_
_geom_angle_atom_site_label_1
_geom_angle_atom_site_label_2
_geom_angle_atom_site_label_3
_geom_angle
_geom_angle_site_symmetry_1
_geom_angle_site_symmetry_3
C2 C1 H1A 109.5 . .
C2 C1 H1B 109.5 . .
H1A C1 H1B 109.5 . .
C2 C1 H1C 109.5 . .
H1A C1 H1C 109.5 . .
H1B C1 H1C 109.5 . .
O1 C2 C3 122.3(2) . .
O1 C2 C1 120.0(2) . .
C3 C2 C1 117.7(2) . .
C4 C3 C2 124.5(2) . .
C4 C3 Ag1 97.35(16) . .
C2 C3 Ag1 101.16(15) . .
C4 C3 H3 117.8 . .
C2 C3 H3 117.8 . .
Ag1 C3 H3 69.8 . .
N1 C4 C3 119.9(2) . .
N1 C4 C5 121.5(2) . .
C3 C4 C5 118.5(2) . .
C4 C5 H5A 109.5 . .
C4 C5 H5B 109.5 . .
H5A C5 H5B 109.5 . .
C4 C5 H5C 109.5 . .
H5A C5 H5C 109.5 . .
H5B C5 H5C 109.5 . .
C7 C6 C11 118.1(2) . .
C7 C6 N1 126.9(2) . .
C11 C6 N1 115.0(2) . .
C6 C7 C8 120.7(3) . .
C6 C7 H7 119.6 . .
C8 C7 H7 119.6 . .
C9 C8 C7 120.3(3) . .
C9 C8 H8 119.9 . .
C7 C8 H8 119.9 . .
C8 C9 C10 120.8(3) . .
C8 C9 H9 119.6 . .
C10 C9 H9 119.6 . .
C9 C10 C11 119.5(3) . .
C9 C10 H10 120.3 . .
C11 C10 H10 120.3 . .
O2 C11 C10 124.9(2) . .
O2 C11 C6 114.5(2) . .
C10 C11 C6 120.7(2) . .
O2 C12 C12 104.9(3) . 3_666
O2 C12 H12A 110.8 . .
C12 C12 H12A 110.8 3_666 .
O2 C12 H12B 110.8 . .
C12 C12 H12B 110.8 3_666 .
H12A C12 H12B 108.8 . .
C4 N1 C6 133.1(2) . .
C4 N1 H1 113.4 . .
C6 N1 H1 113.4 . .
O3 N2 O5 123.0(3) . .
O3 N2 O4 120.1(3) . .
O5 N2 O4 116.8(3) . .
C11 O2 C12 118.1(2) . .
N2 O4 Ag1 112.71(17) . .
N2 O4 Ag1 115.37(18) . 2
Ag1 O4 Ag1 128.97(11) . 2
O4 Ag1 C3 163.21(9) . .
O4 Ag1 O4 85.88(6) . 2_545
C3 Ag1 O4 110.45(9) . 2_545

loop_
_geom_bond_atom_site_label_1
_geom_bond_atom_site_label_2
_geom_bond_distance
_geom_bond_site_symmetry_2
C1 C2 1.502(4) .
C1 H1A 0.9600 .
C1 H1B 0.9600 .
C1 H1C 0.9600 .
C2 O1 1.247(3) .
C2 C3 1.451(4) .
C3 C4 1.402(4) .
C3 Ag1 2.268(2) .
C3 H3 0.9300 .
C4 N1 1.336(3) .
C4 C5 1.496(4) .
C5 H5A 0.9600 .
C5 H5B 0.9600 .
C5 H5C 0.9600 .
C6 C7 1.386(4) .
C6 C11 1.407(3) .
C6 N1 1.410(3) .
C7 C8 1.390(4) .
C7 H7 0.9300 .
C8 C9 1.360(5) .
C8 H8 0.9300 .
C9 C10 1.381(4) .
C9 H9 0.9300 .
C10 C11 1.388(4) .
C10 H10 0.9300 .
C11 O2 1.371(3) .
C12 O2 1.433(3) .
C12 C12 1.504(6) 3_666
C12 H12A 0.9700 .
C12 H12B 0.9700 .
N1 H1 0.8600 .
N2 O3 1.218(3) .
N2 O5 1.221(4) .
N2 O4 1.267(3) .
O4 Ag1 2.254(2) .
O4 Ag1 2.444(2) 2
Ag1 O4 2.444(2) 2_545

loop_
_geom_torsion_atom_site_label_1
_geom_torsion_atom_site_label_2
_geom_torsion_atom_site_label_3
_geom_torsion_atom_site_label_4
_geom_torsion
_geom_torsion_site_symmetry_1
_geom_torsion_site_symmetry_4
O1 C2 C3 C4 -12.8(4) . .
C1 C2 C3 C4 167.2(2) . .
O1 C2 C3 Ag1 94.2(2) . .
C1 C2 C3 Ag1 -85.7(2) . .
C2 C3 C4 N1 8.2(4) . .
Ag1 C3 C4 N1 -100.8(2) . .
C2 C3 C4 C5 -170.0(3) . .
Ag1 C3 C4 C5 81.1(3) . .
C11 C6 C7 C8 1.1(4) . .
N1 C6 C7 C8 178.6(3) . .
C6 C7 C8 C9 0.6(5) . .
C7 C8 C9 C10 -1.4(5) . .
C8 C9 C10 C11 0.3(5) . .
C9 C10 C11 O2 -178.1(3) . .
C9 C10 C11 C6 1.6(4) . .
C7 C6 C11 O2 177.5(2) . .
N1 C6 C11 O2 -0.3(3) . .
C7 C6 C11 C10 -2.3(4) . .
N1 C6 C11 C10 180.0(2) . .
C3 C4 N1 C6 -178.8(2) . .
C5 C4 N1 C6 -0.7(4) . .
C7 C6 N1 C4 12.1(4) . .
C11 C6 N1 C4 -170.4(3) . .
C10 C11 O2 C12 10.6(4) . .
C6 C11 O2 C12 -169.1(2) . .
C12 C12 O2 C11 172.3(3) 3_666 .
O3 N2 O4 Ag1 169.6(2) . .
O5 N2 O4 Ag1 -6.2(3) . .
O3 N2 O4 Ag1 7.2(4) . 2
O5 N2 O4 Ag1 -168.5(2) . 2
N2 O4 Ag1 C3 -22.7(5) . .
Ag1 O4 Ag1 C3 136.7(3) 2 .
N2 O4 Ag1 O4 170.5(2) . 2_545
Ag1 O4 Ag1 O4 -30.13(14) 2 2_545
C4 C3 Ag1 O4 10.5(4) . .
C2 C3 Ag1 O4 -116.9(3) . .
C4 C3 Ag1 O4 176.45(15) . 2_545
C2 C3 Ag1 O4 49.08(18) . 2_545
